data_7002221
loop_
_publ_author_name
'He, Hongshan'
'Sykes, Andrew G.'
'May, P. Stanley'
'He, Guishan'

_publ_section_title
;
 Structure and photophysics of near-infrared emissive ytterbium(iii)
 monoporphyrinate acetate complexes having neutral bidentate ligands
;
_journal_issue 36
_journal_name_full 'Dalton Transactions'
_journal_page_first 7454
_journal_page_last 7461
_journal_paper_doi 10.1039/b909243a
_journal_year 2009
_chemical_formula_sum 'C58 H48 N7 O4 Yb'
_chemical_formula_weight 1080.07
_chemical_name_common (Yb-TPP-DPA-Acetate).2MeOH
_chemical_name_systematic
;
?
;
_space_group_IT_number 2
_symmetry_cell_setting triclinic
_symmetry_space_group_name_Hall '-P 1'
_symmetry_space_group_name_H-M 'P -1'
_atom_sites_solution_hydrogens geom
_atom_sites_solution_primary direct
_atom_sites_solution_secondary difmap
_audit_creation_method SHELXL-97
_cell_angle_alpha 102.797(2)
_cell_angle_beta 92.282(2)
_cell_angle_gamma 111.7990(10)
_cell_formula_units_Z 2
_cell_length_a 10.0590(12)
_cell_length_b 13.2450(15)
_cell_length_c 19.689(3)
_cell_measurement_temperature 293(2)
_cell_volume 2353.4(5)
_computing_cell_refinement 'Bruker SAINT (Bruker, 2006)'
_computing_data_collection 'Bruker APEXII (Bruker, 2006)'
_computing_data_reduction 'Bruker SAINT (Bruker, 2006)'
_computing_molecular_graphics 'Ortep-3(Farrugia, 1997)'
_computing_publication_material 'WinGX(Farrugia, 1999)'
_computing_structure_refinement 'SHELXL-97 (Sheldrick, 1997a)'
_computing_structure_solution SIR92
_diffrn_ambient_temperature 125(2)
_diffrn_measured_fraction_theta_full 0.983
_diffrn_measured_fraction_theta_max 0.983
_diffrn_measurement_device_type 'CCD area detector'
_diffrn_measurement_method 'phi and omega scans'
_diffrn_radiation_monochromator graphite
_diffrn_radiation_source 'fine-focus sealed tube'
_diffrn_radiation_type MoK\a
_diffrn_radiation_wavelength 0.71073
_diffrn_reflns_av_R_equivalents 0.0377
_diffrn_reflns_av_sigmaI/netI 0.0456
_diffrn_reflns_limit_h_max 12
_diffrn_reflns_limit_h_min -12
_diffrn_reflns_limit_k_max 16
_diffrn_reflns_limit_k_min -15
_diffrn_reflns_limit_l_max 23
_diffrn_reflns_limit_l_min -23
_diffrn_reflns_number 23790
_diffrn_reflns_theta_full 25.52
_diffrn_reflns_theta_max 25.52
_diffrn_reflns_theta_min 1.71
_exptl_absorpt_coefficient_mu 2.045
_exptl_absorpt_correction_T_max 0.7812
_exptl_absorpt_correction_T_min 0.5471
_exptl_absorpt_correction_type multi-scan
_exptl_absorpt_process_details SADABS
_exptl_crystal_colour Purple-red
_exptl_crystal_density_diffrn 1.524
_exptl_crystal_density_method 'not measured'
_exptl_crystal_description plate
_exptl_crystal_F_000 1094
_exptl_crystal_size_max 0.32
_exptl_crystal_size_mid 0.25
_exptl_crystal_size_min 0.12
_refine_diff_density_max 2.453
_refine_diff_density_min -1.209
_refine_diff_density_rms 0.142
_refine_ls_extinction_method none
_refine_ls_goodness_of_fit_ref 1.107
_refine_ls_hydrogen_treatment mixed
_refine_ls_matrix_type full
_refine_ls_number_parameters 645
_refine_ls_number_reflns 8637
_refine_ls_number_restraints 3
_refine_ls_restrained_S_all 1.106
_refine_ls_R_factor_all 0.0439
_refine_ls_R_factor_gt 0.0385
_refine_ls_shift/su_max 0.013
_refine_ls_shift/su_mean 0.000
_refine_ls_structure_factor_coef Fsqd
_refine_ls_weighting_details 'calc w=1/[\s^2^(Fo^2^)+(0.0327P)^2^+16.9428P] where P=(Fo^2^+2Fc^2^)/3'
_refine_ls_weighting_scheme calc
_refine_ls_wR_factor_gt 0.1058
_refine_ls_wR_factor_ref 0.1082
_reflns_number_gt 7760
_reflns_number_total 8637
_reflns_threshold_expression >2sigma(I)
_cod_data_source_file b909243a.txt
_cod_data_source_block 08058_7
_cod_original_cell_volume 2353.5(5)
_cod_database_code 7002221

loop_
_symmetry_equiv_pos_as_xyz
'x, y, z'
'-x, -y, -z'

loop_
_atom_site_label
_atom_site_type_symbol
_atom_site_fract_x
_atom_site_fract_y
_atom_site_fract_z
_atom_site_U_iso_or_equiv
_atom_site_adp_type
_atom_site_occupancy
_atom_site_calc_flag
_atom_site_refinement_flags
_atom_site_disorder_group
_atom_site_disorder_assembly
C1 C 1.0089(6) 0.2972(5) 0.1663(3) 0.0162(11) Uani 1 d . . .
C2 C 1.0267(6) 0.3931(4) 0.2196(3) 0.0146(11) Uani 1 d . . .
C3 C 1.1434(6) 0.5023(5) 0.2303(3) 0.0168(11) Uani 1 d . . .
H3 H 1.2151 0.5224 0.2016 0.02 Uiso 1 calc R . .
C4 C 1.1290(6) 0.5694(5) 0.2895(3) 0.0156(11) Uani 1 d . . .
H4 H 1.1904 0.6437 0.3098 0.019 Uiso 1 calc R . .
C5 C 1.0012(6) 0.5049(4) 0.3156(3) 0.0138(11) Uani 1 d . . .
C6 C 0.9486(5) 0.5450(4) 0.3763(3) 0.0140(11) Uani 1 d . . .
C7 C 0.8280(6) 0.4800(4) 0.4044(3) 0.0142(11) Uani 1 d . . .
C8 C 0.7733(6) 0.5222(5) 0.4660(3) 0.0179(12) Uani 1 d . . .
H8 H 0.8084 0.5961 0.4932 0.021 Uiso 1 calc R . .
C9 C 0.6612(6) 0.4343(5) 0.4771(3) 0.0170(11) Uani 1 d . . .
H9 H 0.6045 0.4363 0.5131 0.02 Uiso 1 calc R . .
C10 C 0.6467(6) 0.3376(5) 0.4228(3) 0.0150(11) Uani 1 d . . .
C11 C 0.5461(6) 0.2271(4) 0.4175(3) 0.0138(11) Uani 1 d . . .
C12 C 0.5278(6) 0.1320(4) 0.3638(3) 0.0156(11) Uani 1 d . . .
C13 C 0.4359(6) 0.0179(5) 0.3636(3) 0.0178(11) Uani 1 d . . .
H13 H 0.3789 -0.0045 0.3978 0.021 Uiso 1 calc R . .
C14 C 0.4487(6) -0.0497(5) 0.3043(3) 0.0179(12) Uani 1 d . . .
H14 H 0.4006 -0.1274 0.2895 0.022 Uiso 1 calc R . .
C15 C 0.5506(6) 0.0207(4) 0.2679(3) 0.0149(11) Uani 1 d . . .
C16 C 0.6030(6) -0.0200(4) 0.2071(3) 0.0160(11) Uani 1 d . . .
C17 C 0.7198(6) 0.0462(4) 0.1774(3) 0.0147(11) Uani 1 d . . .
C18 C 0.7912(6) 0.0000(5) 0.1247(3) 0.0175(11) Uani 1 d . . .
H18 H 0.7641 -0.0756 0.102 0.021 Uiso 1 calc R . .
C19 C 0.9054(6) 0.0874(5) 0.1141(3) 0.0182(12) Uani 1 d . . .
H19 H 0.9723 0.083 0.0835 0.022 Uiso 1 calc R . .
C20 C 1.1149(6) 0.3063(4) 0.1143(3) 0.0161(11) Uani 1 d . . .
C59 C 0.9034(6) 0.1891(4) 0.1595(3) 0.0147(11) Uani 1 d . . .
C21 C 1.0680(7) 0.2787(5) 0.0424(3) 0.0216(12) Uani 1 d . . .
H21 H 0.9715 0.261 0.0271 0.026 Uiso 1 calc R . .
C23 C 1.1630(7) 0.2774(5) -0.0064(3) 0.0258(13) Uani 1 d . . .
H23 H 1.1298 0.2582 -0.0541 0.031 Uiso 1 calc R . .
C24 C 1.3075(7) 0.3045(5) 0.0156(3) 0.0262(14) Uani 1 d . . .
H24 H 1.3709 0.3029 -0.0173 0.031 Uiso 1 calc R . .
C25 C 1.3570(7) 0.3339(5) 0.0864(3) 0.0240(13) Uani 1 d . . .
H25 H 1.454 0.3528 0.1013 0.029 Uiso 1 calc R . .
C26 C 1.0250(5) 0.6665(4) 0.4148(3) 0.0140(11) Uani 1 d . . .
C27 C 1.0377(6) 0.7514(5) 0.3811(3) 0.0168(11) Uani 1 d . . .
H27 H 0.998 0.7324 0.3343 0.02 Uiso 1 calc R . .
C28 C 1.1084(6) 0.8631(5) 0.4163(3) 0.0199(12) Uani 1 d . . .
H28 H 1.1156 0.9185 0.3931 0.024 Uiso 1 calc R . .
C29 C 1.1688(6) 0.8935(5) 0.4860(3) 0.0243(13) Uani 1 d . . .
H29 H 1.2167 0.9689 0.5096 0.029 Uiso 1 calc R . .
C30 C 1.1569(6) 0.8104(5) 0.5203(3) 0.0217(12) Uani 1 d . . .
H30 H 1.1969 0.8301 0.5671 0.026 Uiso 1 calc R . .
C31 C 1.0851(6) 0.6969(5) 0.4848(3) 0.0172(11) Uani 1 d . . .
H31 H 1.0775 0.6416 0.5081 0.021 Uiso 1 calc R . .
C32 C 0.4558(6) 0.2129(4) 0.4762(3) 0.0158(11) Uani 1 d . . .
C33 C 0.5140(6) 0.2198(5) 0.5428(3) 0.0215(12) Uani 1 d . . .
H33 H 0.6099 0.2286 0.5508 0.026 Uiso 1 calc R . .
C34 C 0.4319(7) 0.2139(5) 0.5979(3) 0.0252(13) Uani 1 d . . .
H34 H 0.4722 0.2175 0.6421 0.03 Uiso 1 calc R . .
C35 C 0.2898(7) 0.2025(5) 0.5868(3) 0.0224(13) Uani 1 d . . .
H35 H 0.2358 0.2018 0.6241 0.027 Uiso 1 calc R . .
C36 C 0.2283(6) 0.1924(5) 0.5204(3) 0.0237(13) Uani 1 d . . .
H36 H 0.1321 0.1829 0.5127 0.028 Uiso 1 calc R . .
C37 C 0.3101(6) 0.1962(5) 0.4652(3) 0.0211(12) Uani 1 d . . .
H37 H 0.2675 0.1877 0.4204 0.025 Uiso 1 calc R . .
C38 C 0.5346(6) -0.1431(4) 0.1728(3) 0.0173(11) Uani 1 d . . .
C39 C 0.5797(7) -0.2209(5) 0.1914(4) 0.0296(14) Uani 1 d . . .
H39 H 0.6575 -0.197 0.2264 0.035 Uiso 1 calc R . .
C40 C 0.5099(8) -0.3351(5) 0.1582(4) 0.0317(15) Uani 1 d . . .
H40 H 0.541 -0.3865 0.1719 0.038 Uiso 1 calc R . .
C41 C 0.3965(7) -0.3726(5) 0.1059(3) 0.0294(15) Uani 1 d . . .
H41 H 0.3522 -0.4487 0.0832 0.035 Uiso 1 calc R . .
C42 C 0.3490(8) -0.2965(5) 0.0874(4) 0.0354(16) Uani 1 d . . .
H42 H 0.2703 -0.3215 0.0527 0.042 Uiso 1 calc R . .
C43 C 0.4176(7) -0.1824(5) 0.1201(4) 0.0300(15) Uani 1 d . . .
H43 H 0.385 -0.1317 0.1066 0.036 Uiso 1 calc R . .
C44 C 0.5011(7) 0.1383(5) 0.0992(3) 0.0219(12) Uani 1 d . . .
H44 H 0.5937 0.1731 0.0885 0.026 Uiso 1 calc R . .
C45 C 0.3957(7) 0.0639(5) 0.0454(3) 0.0268(14) Uani 1 d . . .
H45 H 0.4156 0.0508 -0.0007 0.032 Uiso 1 calc R . .
C46 C 0.2584(7) 0.0087(5) 0.0617(3) 0.0271(14) Uani 1 d . . .
H46 H 0.1859 -0.0445 0.0268 0.033 Uiso 1 calc R . .
C47 C 0.2310(7) 0.0332(5) 0.1292(3) 0.0245(13) Uani 1 d . . .
H47 H 0.1401 -0.0038 0.141 0.029 Uiso 1 calc R . .
C48 C 0.3414(6) 0.1147(5) 0.1807(3) 0.0196(12) Uani 1 d . . .
C49 C 0.3473(6) 0.2591(5) 0.2834(3) 0.0188(12) Uani 1 d . . .
C50 C 0.2421(7) 0.2925(5) 0.3153(3) 0.0216(12) Uani 1 d . . .
H50 H 0.1498 0.2397 0.3148 0.026 Uiso 1 calc R . .
C51 C 0.2780(7) 0.4039(5) 0.3472(3) 0.0241(13) Uani 1 d . . .
H51 H 0.2114 0.4274 0.37 0.029 Uiso 1 calc R . .
C52 C 0.4151(7) 0.4813(5) 0.3450(3) 0.0254(13) Uani 1 d . . .
H52 H 0.4405 0.5577 0.3644 0.03 Uiso 1 calc R . .
C53 C 0.5125(6) 0.4426(5) 0.3134(3) 0.0206(12) Uani 1 d . . .
H53 H 0.6042 0.4947 0.3121 0.025 Uiso 1 calc R . .
C54 C 0.8037(16) 0.4973(8) 0.0998(5) 0.121(6) Uani 1 d . . .
H54A H 0.845 0.5747 0.0985 0.181 Uiso 1 calc R . .
H54B H 0.7203 0.4574 0.0648 0.181 Uiso 1 calc R . .
H54C H 0.8738 0.4645 0.0905 0.181 Uiso 1 calc R . .
C55 C 0.7583(7) 0.4895(6) 0.1740(4) 0.0297(15) Uani 1 d . . .
O2 O 0.7849(5) 0.5786(4) 0.2213(3) 0.0402(12) Uani 1 d . . .
C57 C -0.0628(7) 0.0325(6) 0.3249(4) 0.0345(16) Uani 1 d . . .
H57A H -0.0146 0.0638 0.3723 0.052 Uiso 1 calc R . .
H57B H -0.1472 -0.0337 0.3228 0.052 Uiso 1 calc R . .
H57C H -0.0906 0.0868 0.3098 0.052 Uiso 1 calc R . .
C58 C 1.0789(8) 0.7768(6) 0.1910(4) 0.0399(17) Uani 1 d . . .
H58A H 1.1572 0.8462 0.2144 0.06 Uiso 1 calc R . .
H58B H 1.0825 0.7621 0.1413 0.06 Uiso 1 calc R . .
H58C H 1.0873 0.7165 0.208 0.06 Uiso 1 calc R . .
C60 C 1.2614(6) 0.3352(5) 0.1355(3) 0.0178(11) Uani 1 d . . .
H60 H 1.2956 0.3556 0.1831 0.021 Uiso 1 calc R . .
N1 N 0.7906(5) 0.1607(4) 0.1979(2) 0.0186(10) Uani 1 d . . .
N2 N 0.9421(5) 0.3976(4) 0.2722(2) 0.0138(9) Uani 1 d . . .
N3 N 0.7468(5) 0.3660(4) 0.3771(2) 0.0144(9) Uani 1 d . . .
N4 N 0.5970(5) 0.1319(4) 0.3049(2) 0.0143(9) Uani 1 d . . .
N5 N 0.4820(5) 0.3325(4) 0.2842(2) 0.0198(10) Uani 1 d . . .
N7 N 0.3072(5) 0.1472(4) 0.2474(3) 0.0204(10) Uani 1 d D . .
N6 N 0.4774(5) 0.1636(4) 0.1667(2) 0.0187(10) Uani 1 d . . .
O1 O 0.7025(5) 0.3927(4) 0.1836(2) 0.0322(11) Uani 1 d . . .
O4 O 0.9455(6) 0.7852(4) 0.2050(3) 0.0414(12) Uani 1 d D . .
O3 O 0.0317(6) 0.0042(4) 0.2805(3) 0.0421(13) Uani 1 d D . .
Yb1 Yb 0.69343(3) 0.286265(19) 0.256624(12) 0.01357(8) Uani 1 d . . .
H98 H 0.225(3) 0.115(6) 0.253(4) 0.04(2) Uiso 1 d D . .
H99 H -0.005(8) -0.060(3) 0.258(4) 0.05(3) Uiso 1 d D . .
H100 H 0.894(11) 0.722(4) 0.206(6) 0.11(5) Uiso 1 d D . .

loop_
_atom_site_aniso_label
_atom_site_aniso_U_11
_atom_site_aniso_U_22
_atom_site_aniso_U_33
_atom_site_aniso_U_23
_atom_site_aniso_U_13
_atom_site_aniso_U_12
C1 0.015(3) 0.022(3) 0.013(3) 0.005(2) 0.003(2) 0.007(2)
C2 0.014(3) 0.016(3) 0.015(3) 0.006(2) 0.003(2) 0.006(2)
C3 0.014(3) 0.019(3) 0.018(3) 0.008(2) 0.007(2) 0.005(2)
C4 0.009(3) 0.015(3) 0.021(3) 0.006(2) 0.001(2) 0.001(2)
C5 0.013(3) 0.011(2) 0.017(3) 0.005(2) -0.001(2) 0.004(2)
C6 0.009(2) 0.013(3) 0.019(3) 0.006(2) 0.002(2) 0.003(2)
C7 0.015(3) 0.013(3) 0.014(3) 0.003(2) 0.002(2) 0.005(2)
C8 0.018(3) 0.014(3) 0.017(3) 0.001(2) 0.004(2) 0.003(2)
C9 0.017(3) 0.018(3) 0.016(3) 0.005(2) 0.006(2) 0.007(2)
C10 0.013(3) 0.019(3) 0.013(3) 0.003(2) 0.002(2) 0.008(2)
C11 0.010(3) 0.018(3) 0.014(3) 0.007(2) 0.004(2) 0.005(2)
C12 0.013(3) 0.016(3) 0.016(3) 0.006(2) 0.002(2) 0.003(2)
C13 0.014(3) 0.019(3) 0.021(3) 0.007(2) 0.005(2) 0.005(2)
C14 0.016(3) 0.013(3) 0.023(3) 0.005(2) 0.002(2) 0.003(2)
C15 0.012(3) 0.014(3) 0.017(3) 0.004(2) 0.001(2) 0.003(2)
C16 0.014(3) 0.013(3) 0.020(3) 0.004(2) 0.001(2) 0.004(2)
C17 0.013(3) 0.013(3) 0.016(3) 0.003(2) 0.001(2) 0.004(2)
C18 0.018(3) 0.012(3) 0.021(3) 0.002(2) 0.002(2) 0.005(2)
C19 0.017(3) 0.023(3) 0.016(3) 0.003(2) 0.008(2) 0.009(2)
C20 0.018(3) 0.010(3) 0.020(3) 0.006(2) 0.007(2) 0.004(2)
C59 0.015(3) 0.012(3) 0.017(3) 0.005(2) 0.004(2) 0.003(2)
C21 0.024(3) 0.019(3) 0.020(3) 0.004(2) 0.006(2) 0.007(2)
C23 0.039(4) 0.023(3) 0.015(3) 0.004(2) 0.007(3) 0.011(3)
C24 0.033(4) 0.018(3) 0.030(3) 0.009(3) 0.022(3) 0.011(3)
C25 0.024(3) 0.017(3) 0.035(4) 0.009(3) 0.012(3) 0.009(2)
C26 0.008(2) 0.013(3) 0.018(3) 0.002(2) 0.006(2) 0.001(2)
C27 0.013(3) 0.019(3) 0.018(3) 0.004(2) 0.008(2) 0.006(2)
C28 0.017(3) 0.013(3) 0.031(3) 0.008(2) 0.011(2) 0.005(2)
C29 0.015(3) 0.014(3) 0.037(4) -0.001(2) 0.008(3) 0.002(2)
C30 0.014(3) 0.024(3) 0.020(3) -0.004(2) 0.000(2) 0.006(2)
C31 0.013(3) 0.017(3) 0.019(3) 0.002(2) 0.003(2) 0.005(2)
C32 0.017(3) 0.012(3) 0.018(3) 0.004(2) 0.007(2) 0.004(2)
C33 0.017(3) 0.028(3) 0.021(3) 0.009(2) 0.006(2) 0.009(3)
C34 0.029(3) 0.030(3) 0.020(3) 0.010(3) 0.008(3) 0.012(3)
C35 0.028(3) 0.017(3) 0.025(3) 0.008(2) 0.013(3) 0.009(3)
C36 0.016(3) 0.025(3) 0.032(3) 0.009(3) 0.011(2) 0.008(2)
C37 0.017(3) 0.024(3) 0.024(3) 0.011(2) 0.005(2) 0.007(2)
C38 0.017(3) 0.013(3) 0.019(3) 0.003(2) 0.010(2) 0.002(2)
C39 0.027(3) 0.026(3) 0.036(4) 0.009(3) 0.000(3) 0.010(3)
C40 0.039(4) 0.021(3) 0.040(4) 0.010(3) 0.014(3) 0.015(3)
C41 0.033(4) 0.016(3) 0.030(4) 0.002(3) 0.018(3) 0.000(3)
C42 0.030(4) 0.024(3) 0.041(4) -0.003(3) -0.004(3) 0.006(3)
C43 0.029(4) 0.019(3) 0.038(4) 0.002(3) -0.002(3) 0.009(3)
C44 0.027(3) 0.023(3) 0.021(3) 0.006(2) 0.008(2) 0.014(3)
C45 0.035(4) 0.029(3) 0.018(3) 0.002(3) 0.000(3) 0.017(3)
C46 0.027(3) 0.020(3) 0.027(3) 0.000(3) -0.009(3) 0.007(3)
C47 0.021(3) 0.020(3) 0.031(3) 0.007(3) 0.001(3) 0.006(2)
C48 0.021(3) 0.017(3) 0.024(3) 0.008(2) 0.003(2) 0.010(2)
C49 0.019(3) 0.021(3) 0.018(3) 0.007(2) 0.002(2) 0.009(2)
C50 0.022(3) 0.025(3) 0.021(3) 0.009(2) 0.004(2) 0.012(3)
C51 0.028(3) 0.034(3) 0.021(3) 0.010(3) 0.009(3) 0.023(3)
C52 0.033(4) 0.023(3) 0.024(3) 0.003(2) 0.002(3) 0.017(3)
C53 0.020(3) 0.020(3) 0.020(3) 0.001(2) -0.001(2) 0.009(2)
C54 0.200(14) 0.035(5) 0.048(6) 0.027(4) -0.060(7) -0.044(7)
C55 0.021(3) 0.029(4) 0.038(4) 0.014(3) 0.000(3) 0.006(3)
O2 0.033(3) 0.031(3) 0.051(3) 0.010(2) 0.004(2) 0.008(2)
C57 0.027(4) 0.036(4) 0.041(4) 0.013(3) 0.010(3) 0.010(3)
C58 0.031(4) 0.042(4) 0.049(5) 0.018(4) 0.001(3) 0.014(3)
C60 0.018(3) 0.018(3) 0.019(3) 0.006(2) 0.006(2) 0.008(2)
N1 0.022(3) 0.022(2) 0.007(2) 0.0011(18) 0.0038(18) 0.005(2)
N2 0.015(2) 0.010(2) 0.013(2) 0.0016(17) 0.0023(18) 0.0012(18)
N3 0.009(2) 0.018(2) 0.018(2) 0.0080(19) 0.0056(18) 0.0057(19)
N4 0.013(2) 0.015(2) 0.014(2) 0.0033(18) 0.0021(17) 0.0037(18)
N5 0.025(3) 0.015(2) 0.017(2) 0.0040(19) 0.001(2) 0.005(2)
N7 0.016(3) 0.020(3) 0.025(3) 0.007(2) 0.006(2) 0.006(2)
N6 0.021(3) 0.017(2) 0.021(3) 0.0059(19) 0.003(2) 0.011(2)
O1 0.022(2) 0.031(3) 0.044(3) 0.019(2) 0.000(2) 0.005(2)
O4 0.035(3) 0.030(3) 0.054(3) 0.010(2) 0.002(2) 0.007(2)
O3 0.036(3) 0.030(3) 0.045(3) 0.002(2) 0.019(2) -0.001(2)
Yb1 0.01199(12) 0.01194(12) 0.01509(13) 0.00296(9) 0.00373(8) 0.00285(9)

loop_
_atom_type_symbol
_atom_type_description
_atom_type_scat_dispersion_real
_atom_type_scat_dispersion_imag
_atom_type_scat_source
C C 0.0033 0.0016 'International Tables Vol C Tables 4.2.6.8 and 6.1.1.4'
H H 0.0000 0.0000 'International Tables Vol C Tables 4.2.6.8 and 6.1.1.4'
N N 0.0061 0.0033 'International Tables Vol C Tables 4.2.6.8 and 6.1.1.4'
O O 0.0106 0.0060 'International Tables Vol C Tables 4.2.6.8 and 6.1.1.4'
Yb Yb -0.3850 5.5486 'International Tables Vol C Tables 4.2.6.8 and 6.1.1.4'

loop_
_geom_angle_atom_site_label_1
_geom_angle_atom_site_label_2
_geom_angle_atom_site_label_3
_geom_angle
_geom_angle_site_symmetry_1
_geom_angle_site_symmetry_3
_geom_angle_publ_flag
C59 C1 C2 125.3(5) . . ?
C59 C1 C20 115.6(5) . . ?
C2 C1 C20 119.0(5) . . ?
N2 C2 C1 125.9(5) . . ?
N2 C2 C3 108.8(5) . . ?
C1 C2 C3 125.1(5) . . ?
C4 C3 C2 107.3(5) . . ?
C4 C3 H3 126.4 . . ?
C2 C3 H3 126.4 . . ?
C3 C4 C5 107.5(5) . . ?
C3 C4 H4 126.2 . . ?
C5 C4 H4 126.2 . . ?
N2 C5 C6 126.0(5) . . ?
N2 C5 C4 108.8(5) . . ?
C6 C5 C4 125.2(5) . . ?
C5 C6 C7 125.3(5) . . ?
C5 C6 C26 117.8(5) . . ?
C7 C6 C26 116.9(5) . . ?
N3 C7 C6 125.0(5) . . ?
N3 C7 C8 110.0(5) . . ?
C6 C7 C8 124.9(5) . . ?
C9 C8 C7 107.2(5) . . ?
C9 C8 H8 126.4 . . ?
C7 C8 H8 126.4 . . ?
C8 C9 C10 106.9(5) . . ?
C8 C9 H9 126.5 . . ?
C10 C9 H9 126.5 . . ?
N3 C10 C11 124.4(5) . . ?
N3 C10 C9 110.9(5) . . ?
C11 C10 C9 124.7(5) . . ?
C12 C11 C10 125.5(5) . . ?
C12 C11 C32 118.6(5) . . ?
C10 C11 C32 115.9(5) . . ?
N4 C12 C11 125.6(5) . . ?
N4 C12 C13 109.8(5) . . ?
C11 C12 C13 124.5(5) . . ?
C14 C13 C12 107.0(5) . . ?
C14 C13 H13 126.5 . . ?
C12 C13 H13 126.5 . . ?
C13 C14 C15 107.4(5) . . ?
C13 C14 H14 126.3 . . ?
C15 C14 H14 126.3 . . ?
N4 C15 C16 125.6(5) . . ?
N4 C15 C14 109.8(5) . . ?
C16 C15 C14 124.4(5) . . ?
C15 C16 C17 125.0(5) . . ?
C15 C16 C38 117.6(5) . . ?
C17 C16 C38 117.4(5) . . ?
N1 C17 C16 126.5(5) . . ?
N1 C17 C18 109.4(5) . . ?
C16 C17 C18 123.8(5) . . ?
C19 C18 C17 107.2(5) . . ?
C19 C18 H18 126.4 . . ?
C17 C18 H18 126.4 . . ?
C18 C19 C59 107.0(5) . . ?
C18 C19 H19 126.5 . . ?
C59 C19 H19 126.5 . . ?
C21 C20 C60 117.9(5) . . ?
C21 C20 C1 120.6(5) . . ?
C60 C20 C1 121.4(5) . . ?
N1 C59 C1 126.5(5) . . ?
N1 C59 C19 109.0(4) . . ?
C1 C59 C19 124.3(5) . . ?
C23 C21 C20 121.0(6) . . ?
C23 C21 H21 119.5 . . ?
C20 C21 H21 119.5 . . ?
C21 C23 C24 120.2(6) . . ?
C21 C23 H23 119.9 . . ?
C24 C23 H23 119.9 . . ?
C25 C24 C23 119.9(5) . . ?
C25 C24 H24 120.1 . . ?
C23 C24 H24 120.1 . . ?
C24 C25 C60 119.9(6) . . ?
C24 C25 H25 120.1 . . ?
C60 C25 H25 120.1 . . ?
C31 C26 C27 118.6(5) . . ?
C31 C26 C6 120.6(5) . . ?
C27 C26 C6 120.8(5) . . ?
C28 C27 C26 120.9(5) . . ?
C28 C27 H27 119.6 . . ?
C26 C27 H27 119.6 . . ?
C27 C28 C29 120.6(5) . . ?
C27 C28 H28 119.7 . . ?
C29 C28 H28 119.7 . . ?
C30 C29 C28 119.4(5) . . ?
C30 C29 H29 120.3 . . ?
C28 C29 H29 120.3 . . ?
C29 C30 C31 120.3(5) . . ?
C29 C30 H30 119.8 . . ?
C31 C30 H30 119.8 . . ?
C26 C31 C30 120.3(5) . . ?
C26 C31 H31 119.8 . . ?
C30 C31 H31 119.8 . . ?
C33 C32 C37 118.2(5) . . ?
C33 C32 C11 121.6(5) . . ?
C37 C32 C11 120.2(5) . . ?
C32 C33 C34 121.2(6) . . ?
C32 C33 H33 119.4 . . ?
C34 C33 H33 119.4 . . ?
C35 C34 C33 119.8(6) . . ?
C35 C34 H34 120.1 . . ?
C33 C34 H34 120.1 . . ?
C36 C35 C34 120.0(5) . . ?
C36 C35 H35 120 . . ?
C34 C35 H35 120 . . ?
C35 C36 C37 119.9(6) . . ?
C35 C36 H36 120 . . ?
C37 C36 H36 120 . . ?
C36 C37 C32 120.8(6) . . ?
C36 C37 H37 119.6 . . ?
C32 C37 H37 119.6 . . ?
C39 C38 C43 117.9(5) . . ?
C39 C38 C16 123.4(5) . . ?
C43 C38 C16 118.7(5) . . ?
C38 C39 C40 120.8(6) . . ?
C38 C39 H39 119.6 . . ?
C40 C39 H39 119.6 . . ?
C41 C40 C39 120.9(6) . . ?
C41 C40 H40 119.5 . . ?
C39 C40 H40 119.5 . . ?
C40 C41 C42 119.1(6) . . ?
C40 C41 H41 120.4 . . ?
C42 C41 H41 120.4 . . ?
C41 C42 C43 120.6(6) . . ?
C41 C42 H42 119.7 . . ?
C43 C42 H42 119.7 . . ?
C42 C43 C38 120.8(6) . . ?
C42 C43 H43 119.6 . . ?
C38 C43 H43 119.6 . . ?
N6 C44 C45 123.6(6) . . ?
N6 C44 H44 118.2 . . ?
C45 C44 H44 118.2 . . ?
C44 C45 C46 118.2(6) . . ?
C44 C45 H45 120.9 . . ?
C46 C45 H45 120.9 . . ?
C47 C46 C45 119.5(6) . . ?
C47 C46 H46 120.3 . . ?
C45 C46 H46 120.3 . . ?
C46 C47 C48 119.2(6) . . ?
C46 C47 H47 120.4 . . ?
C48 C47 H47 120.4 . . ?
N6 C48 N7 119.6(5) . . ?
N6 C48 C47 122.1(5) . . ?
N7 C48 C47 118.3(5) . . ?
N5 C49 N7 119.3(5) . . ?
N5 C49 C50 122.1(5) . . ?
N7 C49 C50 118.5(5) . . ?
C51 C50 C49 119.0(6) . . ?
C51 C50 H50 120.5 . . ?
C49 C50 H50 120.5 . . ?
C50 C51 C52 119.2(6) . . ?
C50 C51 H51 120.4 . . ?
C52 C51 H51 120.4 . . ?
C53 C52 C51 118.6(6) . . ?
C53 C52 H52 120.7 . . ?
C51 C52 H52 120.7 . . ?
N5 C53 C52 123.5(6) . . ?
N5 C53 H53 118.3 . . ?
C52 C53 H53 118.3 . . ?
C55 C54 H54A 109.5 . . ?
C55 C54 H54B 109.5 . . ?
H54A C54 H54B 109.5 . . ?
C55 C54 H54C 109.5 . . ?
H54A C54 H54C 109.5 . . ?
H54B C54 H54C 109.5 . . ?
O1 C55 O2 123.7(6) . . ?
O1 C55 C54 116.7(6) . . ?
O2 C55 C54 119.5(6) . . ?
O3 C57 H57A 109.5 . . ?
O3 C57 H57B 109.5 . . ?
H57A C57 H57B 109.5 . . ?
O3 C57 H57C 109.5 . . ?
H57A C57 H57C 109.5 . . ?
H57B C57 H57C 109.5 . . ?
O4 C58 H58A 109.5 . . ?
O4 C58 H58B 109.5 . . ?
H58A C58 H58B 109.5 . . ?
O4 C58 H58C 109.5 . . ?
H58A C58 H58C 109.5 . . ?
H58B C58 H58C 109.5 . . ?
C25 C60 C20 121.1(5) . . ?
C25 C60 H60 119.4 . . ?
C20 C60 H60 119.4 . . ?
C17 N1 C59 107.3(4) . . ?
C17 N1 Yb1 125.1(4) . . ?
C59 N1 Yb1 124.5(4) . . ?
C2 N2 C5 107.4(4) . . ?
C2 N2 Yb1 122.8(3) . . ?
C5 N2 Yb1 122.3(3) . . ?
C10 N3 C7 105.0(4) . . ?
C10 N3 Yb1 122.6(3) . . ?
C7 N3 Yb1 121.3(3) . . ?
C12 N4 C15 106.0(4) . . ?
C12 N4 Yb1 124.9(3) . . ?
C15 N4 Yb1 125.0(3) . . ?
C49 N5 C53 117.5(5) . . ?
C49 N5 Yb1 126.4(4) . . ?
C53 N5 Yb1 115.2(4) . . ?
C48 N7 C49 122.8(5) . . ?
C48 N7 H98 116(5) . . ?
C49 N7 H98 106(6) . . ?
C48 N6 C44 117.2(5) . . ?
C48 N6 Yb1 125.5(4) . . ?
C44 N6 Yb1 117.1(4) . . ?
C55 O1 Yb1 145.9(4) . . ?
C58 O4 H100 104(9) . . ?
C57 O3 H99 111(6) . . ?
O1 Yb1 N3 120.08(17) . . ?
O1 Yb1 N4 157.20(16) . . ?
N3 Yb1 N4 76.32(15) . . ?
O1 Yb1 N1 102.90(17) . . ?
N3 Yb1 N1 122.75(16) . . ?
N4 Yb1 N1 76.96(16) . . ?
O1 Yb1 N2 78.62(16) . . ?
N3 Yb1 N2 76.63(15) . . ?
N4 Yb1 N2 122.70(15) . . ?
N1 Yb1 N2 76.98(16) . . ?
O1 Yb1 N5 80.69(16) . . ?
N3 Yb1 N5 77.46(15) . . ?
N4 Yb1 N5 88.50(15) . . ?
N1 Yb1 N5 150.08(16) . . ?
N2 Yb1 N5 132.19(15) . . ?
O1 Yb1 N6 77.85(16) . . ?
N3 Yb1 N6 138.93(15) . . ?
N4 Yb1 N6 79.56(15) . . ?
N1 Yb1 N6 82.47(16) . . ?
N2 Yb1 N6 144.23(15) . . ?
N5 Yb1 N6 69.12(15) . . ?

loop_
_geom_bond_atom_site_label_1
_geom_bond_atom_site_label_2
_geom_bond_distance
_geom_bond_site_symmetry_2
_geom_bond_publ_flag
C1 C59 1.403(7) . ?
C1 C2 1.404(8) . ?
C1 C20 1.499(7) . ?
C2 N2 1.371(7) . ?
C2 C3 1.448(7) . ?
C3 C4 1.350(8) . ?
C3 H3 0.93 . ?
C4 C5 1.441(7) . ?
C4 H4 0.93 . ?
C5 N2 1.377(7) . ?
C5 C6 1.403(8) . ?
C6 C7 1.416(7) . ?
C6 C26 1.500(7) . ?
C7 N3 1.387(7) . ?
C7 C8 1.439(7) . ?
C8 C9 1.353(8) . ?
C8 H8 0.93 . ?
C9 C10 1.430(7) . ?
C9 H9 0.93 . ?
C10 N3 1.380(7) . ?
C10 C11 1.415(7) . ?
C11 C12 1.400(8) . ?
C11 C32 1.499(7) . ?
C12 N4 1.376(7) . ?
C12 C13 1.448(7) . ?
C13 C14 1.347(8) . ?
C13 H13 0.93 . ?
C14 C15 1.442(7) . ?
C14 H14 0.93 . ?
C15 N4 1.381(7) . ?
C15 C16 1.405(8) . ?
C16 C17 1.417(7) . ?
C16 C38 1.494(7) . ?
C17 N1 1.369(7) . ?
C17 C18 1.440(8) . ?
C18 C19 1.357(8) . ?
C18 H18 0.93 . ?
C19 C59 1.450(7) . ?
C19 H19 0.93 . ?
C20 C21 1.397(8) . ?
C20 C60 1.397(8) . ?
C59 N1 1.370(7) . ?
C21 C23 1.384(8) . ?
C21 H21 0.93 . ?
C23 C24 1.386(9) . ?
C23 H23 0.93 . ?
C24 C25 1.380(9) . ?
C24 H24 0.93 . ?
C25 C60 1.391(8) . ?
C25 H25 0.93 . ?
C26 C31 1.391(8) . ?
C26 C27 1.397(8) . ?
C27 C28 1.378(8) . ?
C27 H27 0.93 . ?
C28 C29 1.387(9) . ?
C28 H28 0.93 . ?
C29 C30 1.384(9) . ?
C29 H29 0.93 . ?
C30 C31 1.399(8) . ?
C30 H30 0.93 . ?
C31 H31 0.93 . ?
C32 C33 1.385(8) . ?
C32 C37 1.399(8) . ?
C33 C34 1.388(8) . ?
C33 H33 0.93 . ?
C34 C35 1.383(9) . ?
C34 H34 0.93 . ?
C35 C36 1.380(9) . ?
C35 H35 0.93 . ?
C36 C37 1.388(8) . ?
C36 H36 0.93 . ?
C37 H37 0.93 . ?
C38 C39 1.379(9) . ?
C38 C43 1.394(9) . ?
C39 C40 1.394(9) . ?
C39 H39 0.93 . ?
C40 C41 1.366(10) . ?
C40 H40 0.93 . ?
C41 C42 1.372(10) . ?
C41 H41 0.93 . ?
C42 C43 1.391(9) . ?
C42 H42 0.93 . ?
C43 H43 0.93 . ?
C44 N6 1.350(7) . ?
C44 C45 1.375(9) . ?
C44 H44 0.93 . ?
C45 C46 1.391(9) . ?
C45 H45 0.93 . ?
C46 C47 1.361(9) . ?
C46 H46 0.93 . ?
C47 C48 1.400(8) . ?
C47 H47 0.93 . ?
C48 N6 1.348(7) . ?
C48 N7 1.388(8) . ?
C49 N5 1.340(7) . ?
C49 N7 1.389(7) . ?
C49 C50 1.409(8) . ?
C50 C51 1.370(8) . ?
C50 H50 0.93 . ?
C51 C52 1.389(9) . ?
C51 H51 0.93 . ?
C52 C53 1.375(8) . ?
C52 H52 0.93 . ?
C53 N5 1.353(7) . ?
C53 H53 0.93 . ?
C54 C55 1.560(13) . ?
C54 H54A 0.96 . ?
C54 H54B 0.96 . ?
C54 H54C 0.96 . ?
C55 O1 1.256(8) . ?
C55 O2 1.261(8) . ?
C57 O3 1.413(8) . ?
C57 H57A 0.96 . ?
C57 H57B 0.96 . ?
C57 H57C 0.96 . ?
C58 O4 1.420(9) . ?
C58 H58A 0.96 . ?
C58 H58B 0.96 . ?
C58 H58C 0.96 . ?
C60 H60 0.93 . ?
N1 Yb1 2.346(5) . ?
N2 Yb1 2.351(4) . ?
N3 Yb1 2.324(4) . ?
N4 Yb1 2.342(4) . ?
N5 Yb1 2.471(5) . ?
N7 H98 0.80(2) . ?
N6 Yb1 2.508(5) . ?
O1 Yb1 2.207(4) . ?
O4 H100 0.81(2) . ?
O3 H99 0.80(2) . ?
